data_1517210
loop_
_publ_author_name
'Ellis, W. Chadwick'
'Jung, Yukyung'
'Mulzer, Michael'
'Di Girolamo, Rocco'
'Lobkovsky, Emil B.'
'Coates, Geoffrey W.'

_publ_section_title
;
 Copolymerization of CO2and meso epoxides using enantioselective
 \b-diiminate catalysts: a route to highly isotactic polycarbonates
;
_journal_issue 10
_journal_name_full 'Chemical Science'
_journal_page_first 4004
_journal_paper_doi 10.1039/C4SC01686F
_journal_volume 5
_journal_year 2014
_chemical_absolute_configuration ad
_chemical_formula_moiety 'C56 H66 F6 N4 O6 Zn2'
_chemical_formula_sum 'C56 H66 F6 N4 O6 Zn2'
_chemical_formula_weight 1135.87
_chemical_name_systematic
; 
 ? 
;
_space_group_IT_number 1
_symmetry_cell_setting triclinic
_symmetry_space_group_name_Hall 'P 1'
_symmetry_space_group_name_H-M 'P 1'
_atom_sites_solution_hydrogens mixed
_atom_sites_solution_primary direct
_atom_sites_solution_secondary difmap
_audit_creation_method SHELXL-97
_cell_angle_alpha 113.176(3)
_cell_angle_beta 96.805(4)
_cell_angle_gamma 91.083(3)
_cell_formula_units_Z 1
_cell_length_a 10.3348(8)
_cell_length_b 10.8803(8)
_cell_length_c 13.2532(11)
_cell_measurement_reflns_used 9974
_cell_measurement_temperature 173(2)
_cell_measurement_theta_max 29.22
_cell_measurement_theta_min 2.78
_cell_volume 1356.84(19)
_computing_cell_refinement 'Bruker SAINT+'
_computing_data_collection 'Bruker APEX2'
_computing_data_reduction 'Bruker SAINT+'
_computing_molecular_graphics 'Bruker SHELXTL'
_computing_publication_material 'Bruker SHELXTL'
_computing_structure_refinement 'SHELXL-97 (Sheldrick, 1997)'
_computing_structure_solution 'SHELXS-97 (Sheldrick, 1990)'
_diffrn_ambient_temperature 173(2)
_diffrn_measured_fraction_theta_full 0.981
_diffrn_measured_fraction_theta_max 0.981
_diffrn_measurement_device_type 'Bruker X8 APEX II diffractometer'
_diffrn_measurement_method 'phi and omega scans'
_diffrn_radiation_monochromator graphite
_diffrn_radiation_source 'fine-focus sealed tube'
_diffrn_radiation_type MoK\a
_diffrn_radiation_wavelength 0.71073
_diffrn_reflns_av_R_equivalents 0.0155
_diffrn_reflns_av_sigmaI/netI 0.0416
_diffrn_reflns_limit_h_max 13
_diffrn_reflns_limit_h_min -13
_diffrn_reflns_limit_k_max 14
_diffrn_reflns_limit_k_min -14
_diffrn_reflns_limit_l_max 17
_diffrn_reflns_limit_l_min -17
_diffrn_reflns_number 22196
_diffrn_reflns_theta_full 28.28
_diffrn_reflns_theta_max 28.28
_diffrn_reflns_theta_min 1.69
_diffrn_standards_number 0
_exptl_absorpt_coefficient_mu 0.957
_exptl_absorpt_correction_T_max 0.8316
_exptl_absorpt_correction_T_min 0.7007
_exptl_absorpt_correction_type multi-scan
_exptl_absorpt_process_details SADABS
_exptl_crystal_colour colourless
_exptl_crystal_density_diffrn 1.390
_exptl_crystal_density_method 'not measured'
_exptl_crystal_description block
_exptl_crystal_F_000 592
_exptl_crystal_size_max 0.40
_exptl_crystal_size_mid 0.30
_exptl_crystal_size_min 0.20
_refine_diff_density_max 0.327
_refine_diff_density_min -0.227
_refine_diff_density_rms 0.039
_refine_ls_abs_structure_details 'Flack H D (1983), Acta Cryst. A39, 876-881'
_refine_ls_abs_structure_Flack 0.022(5)
_refine_ls_extinction_method none
_refine_ls_goodness_of_fit_ref 1.019
_refine_ls_hydrogen_treatment mixed
_refine_ls_matrix_type full
_refine_ls_number_parameters 776
_refine_ls_number_reflns 12299
_refine_ls_number_restraints 3
_refine_ls_restrained_S_all 1.019
_refine_ls_R_factor_all 0.0298
_refine_ls_R_factor_gt 0.0254
_refine_ls_shift/su_max 0.016
_refine_ls_shift/su_mean 0.001
_refine_ls_structure_factor_coef Fsqd
_refine_ls_weighting_details 'calc w=1/[\s^2^(Fo^2^)+(0.0238P)^2^+0.0000P] where P=(Fo^2^+2Fc^2^)/3'
_refine_ls_weighting_scheme calc
_refine_ls_wR_factor_gt 0.0562
_refine_ls_wR_factor_ref 0.0573
_reflns_number_gt 11150
_reflns_number_total 12299
_reflns_threshold_expression >2sigma(I)
_cod_data_source_file c4sc01686f2.cif
_cod_data_source_block ce5
_cod_depositor_comments
;
The following automatic conversions were performed:

'_symmetry_cell_setting' value 'Triclinic' changed to 'triclinic'
according to
/usr/data/users/saulius/crontab/automatic-downloads/rss-feeds/RSC/lib/dictionaries/cif_core.dic
dictionary named 'cif_core.dic' version 2.4.2 from 2011-04-26.

Automatic conversion script
Id: cif_fix_values 2281 2013-09-26 08:29:07Z andrius 

 Adding full bibliography for 1517209--1517212.cif.
;
_cod_original_cell_volume 1356.84(18)
_cod_original_sg_symbol_H-M P1
_cod_database_code 1517210

loop_
_symmetry_equiv_pos_as_xyz
'x, y, z'

loop_
_atom_site_label
_atom_site_type_symbol
_atom_site_fract_x
_atom_site_fract_y
_atom_site_fract_z
_atom_site_U_iso_or_equiv
_atom_site_adp_type
_atom_site_occupancy
_atom_site_symmetry_multiplicity
_atom_site_calc_flag
_atom_site_refinement_flags
_atom_site_disorder_assembly
_atom_site_disorder_group
Zn1 Zn 0.442507(16) -0.618961(16) 0.146169(14) 0.02237(6) Uani 1 1 d . . .
Zn2 Zn 0.720642(17) -0.279603(17) 0.295562(15) 0.02405(6) Uani 1 1 d . . .
F1 F 0.11402(14) -0.80484(17) -0.21810(12) 0.0442(4) Uani 1 1 d . . .
F2 F 0.29412(15) -0.89867(15) -0.24336(12) 0.0418(4) Uani 1 1 d . . .
F3 F 0.28279(16) -0.69448(15) -0.22533(12) 0.0432(4) Uani 1 1 d . . .
F4 F 1.06624(16) -0.12399(18) 0.64324(13) 0.0502(4) Uani 1 1 d . . .
F5 F 0.89385(15) -0.02731(16) 0.69313(12) 0.0455(4) Uani 1 1 d . . .
F6 F 0.89826(17) -0.23998(16) 0.64505(13) 0.0518(4) Uani 1 1 d . . .
O1 O 0.60218(16) -0.64825(16) 0.22730(14) 0.0274(4) Uani 1 1 d . . .
O2 O 0.72580(17) -0.47879(16) 0.22682(14) 0.0276(4) Uani 1 1 d . . .
O3 O 0.55712(16) -0.24349(16) 0.22261(15) 0.0298(4) Uani 1 1 d . . .
O4 O 0.44879(17) -0.42092(16) 0.22258(15) 0.0299(4) Uani 1 1 d . . .
O5 O 0.50365(13) -0.49954(13) -0.08798(12) 0.0309(3) Uani 1 1 d . . .
O6 O 0.64815(17) 0.03885(17) 0.56608(14) 0.0456(4) Uani 1 1 d . . .
N1 N 0.28307(19) -0.68958(19) 0.18196(16) 0.0250(4) Uani 1 1 d . . .
N2 N 0.40587(19) -0.69430(19) -0.01651(16) 0.0216(4) Uani 1 1 d . . .
N3 N 0.86870(19) -0.19075(18) 0.26113(17) 0.0238(4) Uani 1 1 d . . .
N4 N 0.7652(2) -0.2062(2) 0.45886(17) 0.0284(5) Uani 1 1 d . A .
C1 C 0.7032(2) -0.5687(2) 0.2614(2) 0.0246(5) Uani 1 1 d . . .
C2 C 0.8051(2) -0.5892(2) 0.34388(19) 0.0348(6) Uani 1 1 d . . .
H2A H 0.8633 -0.6562 0.3042 0.052 Uiso 1 1 calc R . .
H2B H 0.7619 -0.6206 0.3923 0.052 Uiso 1 1 calc R . .
H2C H 0.8561 -0.5043 0.3887 0.052 Uiso 1 1 calc R . .
C3 C 0.4559(2) -0.3236(2) 0.1954(2) 0.0243(5) Uani 1 1 d . . .
C4 C 0.3408(3) -0.2979(3) 0.1303(2) 0.0436(7) Uani 1 1 d . . .
H4A H 0.3280 -0.3681 0.0551 0.065 Uiso 1 1 calc R . .
H4B H 0.3553 -0.2104 0.1270 0.065 Uiso 1 1 calc R . .
H4C H 0.2630 -0.2983 0.1659 0.065 Uiso 1 1 calc R . .
C5 C 0.0602(3) -0.8000(3) 0.1267(2) 0.0406(6) Uani 1 1 d . . .
H5A H 0.0708 -0.7876 0.2047 0.061 Uiso 1 1 calc R . .
H5B H 0.0461 -0.8958 0.0793 0.061 Uiso 1 1 calc R . .
H5C H -0.0151 -0.7535 0.1116 0.061 Uiso 1 1 calc R . .
C6 C 0.1821(2) -0.7429(2) 0.1029(2) 0.0256(5) Uani 1 1 d . . .
C7 C 0.1801(2) -0.7539(2) -0.0064(2) 0.0267(5) Uani 1 1 d . . .
H7 H 0.0987(18) -0.7902(17) -0.0495(15) 0.019(5) Uiso 1 1 d . . .
C8 C 0.2831(2) -0.7377(2) -0.06095(19) 0.0237(5) Uani 1 1 d . . .
C9 C 0.2433(3) -0.7829(3) -0.1861(2) 0.0308(6) Uani 1 1 d . . .
C10 C 0.2719(2) -0.6820(2) 0.2912(2) 0.0311(5) Uani 1 1 d . . .
C11 C 0.2098(3) -0.5754(3) 0.3619(2) 0.0415(6) Uani 1 1 d . . .
C12 C 0.2000(3) -0.5698(4) 0.4677(3) 0.0645(10) Uani 1 1 d . . .
H12 H 0.164(2) -0.506(2) 0.513(2) 0.040(7) Uiso 1 1 d . . .
C13 C 0.2485(4) -0.6657(4) 0.5007(3) 0.0725(12) Uani 1 1 d . . .
H13 H 0.242(3) -0.655(3) 0.570(3) 0.070(9) Uiso 1 1 d . . .
C14 C 0.3099(3) -0.7684(4) 0.4308(3) 0.0628(10) Uani 1 1 d . . .
H14A H 0.3446 -0.8336 0.4555 0.075 Uiso 1 1 calc R . .
C15 C 0.3229(3) -0.7799(3) 0.3235(2) 0.0419(6) Uani 1 1 d . . .
C16 C 0.1545(3) -0.4705(3) 0.3243(3) 0.0534(8) Uani 1 1 d . . .
H16A H 0.2215 -0.4358 0.2939 0.080 Uiso 1 1 calc R . .
H16B H 0.1270 -0.3969 0.3875 0.080 Uiso 1 1 calc R . .
H16C H 0.0791 -0.5107 0.2670 0.080 Uiso 1 1 calc R . .
C17 C 0.3856(3) -0.8963(3) 0.2445(3) 0.0518(7) Uani 1 1 d . . .
H17A H 0.3229 -0.9447 0.1780 0.078 Uiso 1 1 calc R . .
H17B H 0.4122 -0.9569 0.2804 0.078 Uiso 1 1 calc R . .
H17C H 0.4625 -0.8629 0.2236 0.078 Uiso 1 1 calc R . .
C18 C 0.5146(2) -0.7140(2) -0.0844(2) 0.0228(5) Uani 1 1 d . . .
H18A H 0.4765 -0.7504 -0.1643 0.027 Uiso 1 1 calc R . .
C19 C 0.6003(3) -0.8178(3) -0.0650(2) 0.0290(6) Uani 1 1 d . . .
H19A H 0.635(2) -0.790(2) 0.0159(18) 0.020(6) Uiso 1 1 d . . .
H19B H 0.5425(19) -0.901(2) -0.0880(15) 0.013(5) Uiso 1 1 d . . .
C20 C 0.7167(3) -0.8397(3) -0.1287(2) 0.0317(6) Uani 1 1 d . . .
H20B H 0.763(2) -0.898(2) -0.1081(18) 0.028(6) Uiso 1 1 d . . .
H20A H 0.695(3) -0.887(3) -0.204(3) 0.065(9) Uiso 1 1 d . . .
C21 C 0.7964(3) -0.7089(3) -0.0982(3) 0.0378(6) Uani 1 1 d . . .
H21B H 0.837(3) -0.670(3) -0.018(3) 0.063(10) Uiso 1 1 d . . .
H21A H 0.876(2) -0.723(2) -0.1371(18) 0.037(6) Uiso 1 1 d . . .
C22 C 0.7110(3) -0.6071(3) -0.1194(2) 0.0313(6) Uani 1 1 d . . .
H22B H 0.686(2) -0.643(2) -0.197(2) 0.032(6) Uiso 1 1 d . . .
H22A H 0.766(2) -0.530(2) -0.1003(18) 0.033(6) Uiso 1 1 d . . .
C23 C 0.5936(2) -0.5820(2) -0.0569(2) 0.0250(5) Uani 1 1 d . . .
H23A H 0.6238 -0.5388 0.0246 0.030 Uiso 1 1 calc R . .
C24 C 0.5579(2) -0.3730(2) -0.0768(2) 0.0342(5) Uani 1 1 d . . .
H24B H 0.6020(19) -0.317(2) 0.0070(18) 0.035(6) Uiso 1 1 d . . .
H24A H 0.6218(19) -0.3899(19) -0.1328(16) 0.025(5) Uiso 1 1 d . . .
C25 C 0.4493(2) -0.29571(19) -0.10266(17) 0.0323(4) Uani 1 1 d . . .
C26 C 0.4523(2) -0.1580(2) -0.0470(2) 0.0406(5) Uani 1 1 d . . .
H26A H 0.5249 -0.1117 0.0069 0.049 Uiso 1 1 calc R . .
C27 C 0.3502(2) -0.0857(2) -0.0687(2) 0.0437(5) Uani 1 1 d . . .
H27A H 0.3536 0.0088 -0.0294 0.052 Uiso 1 1 calc R . .
C28 C 0.2466(3) -0.1500(3) -0.1455(3) 0.0493(7) Uani 1 1 d . . .
H28A H 0.1769 -0.1008 -0.1596 0.059 Uiso 1 1 calc R . .
C29 C 0.2419(3) -0.2869(4) -0.2036(3) 0.0586(9) Uani 1 1 d . . .
H29A H 0.1696 -0.3317 -0.2584 0.070 Uiso 1 1 calc R . .
C30 C 0.3438(3) -0.3603(3) -0.1819(2) 0.0505(7) Uani 1 1 d . . .
H30A H 0.3401 -0.4547 -0.2218 0.061 Uiso 1 1 calc R . .
C31 C 1.0846(3) -0.0683(3) 0.3111(2) 0.0411(6) Uani 1 1 d . . .
H31A H 1.1077 -0.1245 0.2381 0.062 Uiso 1 1 calc R . .
H31B H 1.1601 -0.0535 0.3678 0.062 Uiso 1 1 calc R . .
H31C H 1.0592 0.0182 0.3113 0.062 Uiso 1 1 calc R . .
C32 C 0.9713(2) -0.1379(2) 0.3358(2) 0.0276(6) Uani 1 1 d . . .
C33 C 0.9844(2) -0.1364(2) 0.4439(2) 0.0283(6) Uani 1 1 d . . .
H33A H 1.0701 -0.1142 0.4837 0.034 Uiso 1 1 calc R . .
C34 C 0.8886(2) -0.1632(2) 0.4998(2) 0.0256(5) Uani 1 1 d . . .
C35 C 0.9364(3) -0.1368(3) 0.6210(2) 0.0350(6) Uani 1 1 d . . .
C36 C 0.8670(2) -0.1837(2) 0.1543(2) 0.0295(5) Uani 1 1 d . . .
C37 C 0.9211(2) -0.2856(3) 0.0712(2) 0.0379(6) Uani 1 1 d . . .
C38 C 0.9212(3) -0.2744(4) -0.0300(3) 0.0578(9) Uani 1 1 d . . .
H38A H 0.9605 -0.3402 -0.0868 0.069 Uiso 1 1 calc R . .
C39 C 0.8669(4) -0.1724(4) -0.0496(3) 0.0704(11) Uani 1 1 d . . .
H39 H 0.874(2) -0.176(3) -0.116(2) 0.054(7) Uiso 1 1 d . . .
C40 C 0.8124(3) -0.0767(4) 0.0300(3) 0.0631(10) Uani 1 1 d . . .
H40 H 0.776(2) -0.011(3) 0.020(2) 0.046(7) Uiso 1 1 d . . .
C41 C 0.8102(3) -0.0779(3) 0.1364(2) 0.0414(7) Uani 1 1 d . . .
C42 C 0.9796(2) -0.3973(3) 0.0934(2) 0.0431(6) Uani 1 1 d . . .
H42A H 1.0208 -0.4537 0.0295 0.065 Uiso 1 1 calc R . .
H42B H 0.9111 -0.4513 0.1058 0.065 Uiso 1 1 calc R . .
H42C H 1.0454 -0.3610 0.1593 0.065 Uiso 1 1 calc R . .
C43 C 0.7484(3) 0.0279(3) 0.2244(3) 0.0614(9) Uani 1 1 d . . .
H43A H 0.6801 -0.0142 0.2481 0.092 Uiso 1 1 calc R . .
H43B H 0.7099 0.0906 0.1949 0.092 Uiso 1 1 calc R . .
H43C H 0.8150 0.0765 0.2880 0.092 Uiso 1 1 calc R . .
C44 C 0.6619(3) -0.1938(3) 0.5284(2) 0.0321(6) Uani 1 1 d . . .
H44 H 0.6987(19) -0.165(2) 0.6021(18) 0.028(5) Uiso 1 1 d . . .
C45 C 0.5846(3) -0.3292(3) 0.4948(2) 0.0387(7) Uani 1 1 d . A .
H45A H 0.5489 -0.3640 0.4152 0.046 Uiso 1 1 calc R . .
H45B H 0.6437 -0.3946 0.5061 0.046 Uiso 1 1 calc R . .
C46 C 0.4730(3) -0.3137(4) 0.5637(3) 0.0570(9) Uani 1 1 d . . .
H46B H 0.434(3) -0.400(3) 0.538(3) 0.067(9) Uiso 1 1 d . . .
H46A H 0.515(2) -0.285(2) 0.648(2) 0.040(7) Uiso 1 1 d . . .
C47 C 0.3835(3) -0.2111(4) 0.5527(3) 0.0606(10) Uani 1 1 d . A .
H47B H 0.338(2) -0.236(2) 0.469(2) 0.034(7) Uiso 1 1 d . . .
H47A H 0.321(3) -0.215(3) 0.590(2) 0.056(8) Uiso 1 1 d . . .
C48 C 0.4586(3) -0.0766(3) 0.5875(3) 0.0519(8) Uani 1 1 d . . .
H48B H 0.492(2) -0.044(2) 0.663(2) 0.028(6) Uiso 1 1 d . . .
H48A H 0.406(3) -0.004(3) 0.579(2) 0.064(10) Uiso 1 1 d . . .
C49 C 0.5724(3) -0.0877(3) 0.5213(2) 0.0398(7) Uani 1 1 d . A .
H49 H 0.547(3) -0.113(3) 0.447(2) 0.039(8) Uiso 1 1 d . . .
C50 C 0.6842(5) 0.0959(4) 0.4900(4) 0.0403(15) Uani 0.522(8) 1 d P A 1
H50A H 0.6083 0.0907 0.4350 0.048 Uiso 0.522(8) 1 calc PR A 1
H50B H 0.7555 0.0482 0.4503 0.048 Uiso 0.522(8) 1 calc PR A 1
C50' C 0.6066(5) 0.1274(5) 0.5343(5) 0.0460(18) Uani 0.478(8) 1 d P A 2
H50C H 0.5329 0.1694 0.5735 0.055 Uiso 0.478(8) 1 calc PR A 2
H50D H 0.5760 0.0874 0.4536 0.055 Uiso 0.478(8) 1 calc PR A 2
C51 C 0.7287(4) 0.2392(3) 0.5627(2) 0.0683(9) Uani 1 1 d . . .
C52 C 0.8611(5) 0.2411(4) 0.5871(3) 0.0838(13) Uani 1 1 d . A .
H52A H 0.9025 0.1593 0.5686 0.101 Uiso 1 1 calc R . .
C53 C 0.9339(5) 0.3603(6) 0.6379(5) 0.0944(15) Uani 1 1 d . . .
H53A H 1.0260 0.3609 0.6544 0.113 Uiso 1 1 calc R A .
C54 C 0.8778(4) 0.4756(4) 0.6647(3) 0.0787(11) Uani 1 1 d . A .
H54A H 0.9299 0.5578 0.7005 0.094 Uiso 1 1 calc R . .
C55 C 0.7482(4) 0.4768(3) 0.6415(2) 0.0616(9) Uani 1 1 d . . .
H55A H 0.7086 0.5597 0.6604 0.074 Uiso 1 1 calc R A .
C56 C 0.6727(3) 0.3580(3) 0.5903(2) 0.0600(7) Uani 1 1 d . A .
H56A H 0.5808 0.3588 0.5741 0.072 Uiso 1 1 calc R . .

loop_
_atom_site_aniso_label
_atom_site_aniso_U_11
_atom_site_aniso_U_22
_atom_site_aniso_U_33
_atom_site_aniso_U_23
_atom_site_aniso_U_13
_atom_site_aniso_U_12
Zn1 0.02014(14) 0.02324(13) 0.02290(14) 0.00867(11) 0.00252(11) -0.00390(10)
Zn2 0.02075(14) 0.02453(13) 0.02422(15) 0.00725(11) 0.00300(11) -0.00560(10)
F1 0.0251(8) 0.0678(10) 0.0328(8) 0.0161(7) -0.0065(6) -0.0061(6)
F2 0.0442(9) 0.0368(8) 0.0317(8) -0.0003(6) 0.0059(6) 0.0036(6)
F3 0.0484(9) 0.0512(9) 0.0366(8) 0.0285(7) -0.0062(6) -0.0072(7)
F4 0.0316(8) 0.0785(11) 0.0383(9) 0.0237(8) -0.0048(7) 0.0040(7)
F5 0.0411(9) 0.0499(9) 0.0271(7) -0.0037(6) 0.0037(6) -0.0022(7)
F6 0.0603(10) 0.0556(10) 0.0456(9) 0.0299(8) -0.0026(8) -0.0092(7)
O1 0.0219(9) 0.0247(8) 0.0349(10) 0.0129(7) -0.0011(7) -0.0037(7)
O2 0.0303(10) 0.0255(9) 0.0274(9) 0.0096(7) 0.0090(8) 0.0012(7)
O3 0.0217(9) 0.0280(9) 0.0388(10) 0.0131(8) 0.0019(8) -0.0027(7)
O4 0.0315(10) 0.0226(9) 0.0345(10) 0.0096(8) 0.0073(8) -0.0035(7)
O5 0.0252(7) 0.0293(7) 0.0433(8) 0.0208(6) 0.0021(6) 0.0000(5)
O6 0.0466(10) 0.0470(10) 0.0320(9) 0.0053(8) 0.0023(7) -0.0122(8)
N1 0.0225(10) 0.0268(9) 0.0262(11) 0.0107(8) 0.0054(8) -0.0029(7)
N2 0.0190(10) 0.0223(10) 0.0227(11) 0.0087(8) 0.0014(8) -0.0042(7)
N3 0.0203(10) 0.0224(9) 0.0276(11) 0.0091(8) 0.0033(8) -0.0026(7)
N4 0.0263(12) 0.0315(11) 0.0235(11) 0.0061(9) 0.0073(9) -0.0007(9)
C1 0.0241(13) 0.0250(11) 0.0218(11) 0.0047(9) 0.0091(9) 0.0026(9)
C2 0.0285(13) 0.0405(13) 0.0342(13) 0.0160(10) -0.0032(10) -0.0020(9)
C3 0.0207(12) 0.0238(11) 0.0256(12) 0.0057(9) 0.0072(9) -0.0005(9)
C4 0.0276(13) 0.0574(16) 0.0584(18) 0.0377(14) 0.0016(12) -0.0002(11)
C5 0.0309(14) 0.0539(16) 0.0354(14) 0.0175(12) 0.0024(11) -0.0156(11)
C6 0.0183(12) 0.0272(11) 0.0311(13) 0.0113(10) 0.0044(10) -0.0028(9)
C7 0.0212(13) 0.0309(13) 0.0247(13) 0.0090(11) -0.0011(11) -0.0018(10)
C8 0.0234(13) 0.0215(12) 0.0273(14) 0.0103(10) 0.0048(10) 0.0032(9)
C9 0.0244(13) 0.0374(13) 0.0306(14) 0.0152(11) -0.0013(10) -0.0029(10)
C10 0.0273(12) 0.0379(12) 0.0270(12) 0.0133(10) 0.0012(9) -0.0139(9)
C11 0.0376(15) 0.0469(15) 0.0311(13) 0.0053(11) 0.0106(11) -0.0154(11)
C12 0.066(2) 0.076(2) 0.0350(15) 0.0018(16) 0.0230(15) -0.0315(17)
C13 0.073(2) 0.109(3) 0.0333(17) 0.0291(19) 0.0045(16) -0.047(2)
C14 0.063(2) 0.091(3) 0.0464(18) 0.0477(19) -0.0153(16) -0.0377(18)
C15 0.0356(14) 0.0532(16) 0.0389(13) 0.0237(12) -0.0027(11) -0.0214(11)
C16 0.0527(18) 0.0346(13) 0.066(2) 0.0073(12) 0.0272(14) 0.0018(11)
C17 0.0435(16) 0.0556(18) 0.072(2) 0.0454(16) -0.0031(14) -0.0017(13)
C18 0.0202(12) 0.0280(12) 0.0208(12) 0.0094(10) 0.0062(9) -0.0001(9)
C19 0.0275(13) 0.0297(13) 0.0373(15) 0.0188(11) 0.0131(11) 0.0077(10)
C20 0.0344(14) 0.0343(13) 0.0297(13) 0.0147(11) 0.0091(10) 0.0102(10)
C21 0.0277(14) 0.0491(15) 0.0440(16) 0.0245(13) 0.0103(12) 0.0084(11)
C22 0.0257(13) 0.0394(14) 0.0361(14) 0.0211(11) 0.0103(10) -0.0002(10)
C23 0.0244(12) 0.0266(12) 0.0271(13) 0.0140(10) 0.0027(10) 0.0040(9)
C24 0.0336(12) 0.0297(10) 0.0428(13) 0.0188(9) 0.0038(10) -0.0022(8)
C25 0.0333(12) 0.0309(10) 0.0380(12) 0.0204(9) 0.0012(9) -0.0005(8)
C26 0.0384(13) 0.0313(11) 0.0532(14) 0.0207(10) -0.0021(10) -0.0052(9)
C27 0.0477(15) 0.0309(12) 0.0575(15) 0.0234(11) 0.0057(12) 0.0029(10)
C28 0.0463(16) 0.0504(15) 0.0580(17) 0.0317(13) -0.0044(13) 0.0083(12)
C29 0.054(2) 0.0483(16) 0.0618(19) 0.0208(14) -0.0301(15) -0.0092(14)
C30 0.063(2) 0.0353(13) 0.0485(16) 0.0187(12) -0.0145(14) -0.0011(12)
C31 0.0227(12) 0.0524(15) 0.0422(15) 0.0148(12) -0.0001(10) -0.0176(10)
C32 0.0201(12) 0.0247(11) 0.0352(14) 0.0086(10) 0.0058(10) -0.0002(9)
C33 0.0172(13) 0.0280(13) 0.0362(15) 0.0096(11) 0.0024(11) -0.0013(9)
C34 0.0246(13) 0.0220(12) 0.0240(13) 0.0037(10) -0.0004(10) -0.0012(9)
C35 0.0295(14) 0.0397(14) 0.0325(15) 0.0121(11) 0.0008(11) -0.0024(10)
C36 0.0216(12) 0.0351(12) 0.0349(13) 0.0187(10) 0.0011(9) -0.0113(9)
C37 0.0238(12) 0.0511(15) 0.0341(13) 0.0134(11) 0.0029(10) -0.0160(10)
C38 0.0561(19) 0.075(2) 0.0370(16) 0.0175(15) 0.0098(13) -0.0295(15)
C39 0.072(2) 0.104(3) 0.0440(19) 0.046(2) -0.0108(18) -0.042(2)
C40 0.0517(19) 0.075(2) 0.081(2) 0.063(2) -0.0267(17) -0.0346(16)
C41 0.0334(14) 0.0438(15) 0.0525(17) 0.0311(13) -0.0131(12) -0.0174(11)
C42 0.0300(13) 0.0450(15) 0.0429(14) 0.0025(12) 0.0154(11) -0.0008(11)
C43 0.0469(18) 0.0371(15) 0.103(3) 0.0333(16) -0.0004(17) 0.0043(12)
C44 0.0272(14) 0.0373(14) 0.0224(13) 0.0023(11) 0.0028(11) -0.0058(11)
C45 0.0324(14) 0.0460(16) 0.0308(15) 0.0077(12) 0.0080(12) -0.0163(12)
C46 0.0477(19) 0.066(2) 0.049(2) 0.0139(16) 0.0134(15) -0.0226(16)
C47 0.0278(16) 0.082(3) 0.053(2) 0.0049(17) 0.0175(15) -0.0166(15)
C48 0.0321(15) 0.066(2) 0.0436(18) 0.0038(15) 0.0166(13) 0.0012(13)
C49 0.0349(15) 0.0439(16) 0.0258(13) -0.0016(11) 0.0045(11) -0.0046(12)
C50 0.048(3) 0.038(2) 0.033(2) 0.0114(18) 0.007(2) 0.002(2)
C50' 0.034(3) 0.050(3) 0.046(3) 0.013(2) -0.007(2) 0.010(2)
C51 0.104(3) 0.0426(15) 0.0528(17) 0.0258(13) -0.0332(17) -0.0098(15)
C52 0.125(4) 0.070(3) 0.068(2) 0.037(2) 0.016(2) 0.047(3)
C53 0.071(3) 0.137(5) 0.115(4) 0.091(4) 0.019(2) 0.014(3)
C54 0.101(3) 0.075(2) 0.077(2) 0.056(2) -0.014(2) -0.025(2)
C55 0.109(3) 0.0450(16) 0.0383(15) 0.0238(12) 0.0130(16) 0.0135(17)
C56 0.0596(18) 0.077(2) 0.0628(18) 0.0512(16) 0.0001(14) 0.0061(14)

loop_
_atom_type_symbol
_atom_type_description
_atom_type_scat_dispersion_real
_atom_type_scat_dispersion_imag
_atom_type_scat_source
C C 0.0033 0.0016 'International Tables Vol C Tables 4.2.6.8 and 6.1.1.4'
H H 0.0000 0.0000 'International Tables Vol C Tables 4.2.6.8 and 6.1.1.4'
N N 0.0061 0.0033 'International Tables Vol C Tables 4.2.6.8 and 6.1.1.4'
O O 0.0106 0.0060 'International Tables Vol C Tables 4.2.6.8 and 6.1.1.4'
F F 0.0171 0.0103 'International Tables Vol C Tables 4.2.6.8 and 6.1.1.4'
Zn Zn 0.2839 1.4301 'International Tables Vol C Tables 4.2.6.8 and 6.1.1.4'

loop_
_geom_angle_atom_site_label_1
_geom_angle_atom_site_label_2
_geom_angle_atom_site_label_3
_geom_angle
O1 Zn1 N2 123.19(7)
O1 Zn1 O4 98.10(7)
N2 Zn1 O4 116.51(8)
O1 Zn1 N1 111.79(7)
N2 Zn1 N1 100.29(8)
O4 Zn1 N1 106.44(7)
O3 Zn2 N4 122.20(8)
O3 Zn2 N3 108.22(8)
N4 Zn2 N3 98.61(9)
O3 Zn2 O2 104.57(7)
N4 Zn2 O2 112.15(8)
N3 Zn2 O2 110.83(7)
C1 O1 Zn1 123.93(16)
C1 O2 Zn2 132.21(15)
C3 O3 Zn2 120.94(16)
C3 O4 Zn1 136.43(17)
C24 O5 C23 115.53(16)
C50' O6 C49 116.6(3)
C50' O6 C50 44.1(3)
C49 O6 C50 118.5(2)
C6 N1 C10 118.7(2)
C6 N1 Zn1 119.02(17)
C10 N1 Zn1 122.28(16)
C8 N2 C18 122.58(19)
C8 N2 Zn1 116.71(16)
C18 N2 Zn1 120.38(15)
C32 N3 C36 118.6(2)
C32 N3 Zn2 119.88(18)
C36 N3 Zn2 121.50(15)
C34 N4 C44 123.2(2)
C34 N4 Zn2 116.88(17)
C44 N4 Zn2 119.81(17)
O2 C1 O1 123.9(2)
O2 C1 C2 119.1(2)
O1 C1 C2 116.9(2)
O4 C3 O3 122.9(2)
O4 C3 C4 119.0(2)
O3 C3 C4 118.0(2)
N1 C6 C7 124.1(2)
N1 C6 C5 120.4(2)
C7 C6 C5 115.5(2)
C6 C7 C8 129.6(2)
N2 C8 C7 127.1(2)
N2 C8 C9 119.9(2)
C7 C8 C9 112.9(2)
F3 C9 F2 106.3(2)
F3 C9 F1 105.49(18)
F2 C9 F1 105.6(2)
F3 C9 C8 113.4(2)
F2 C9 C8 111.48(18)
F1 C9 C8 114.0(2)
C15 C10 C11 121.9(2)
C15 C10 N1 119.4(2)
C11 C10 N1 118.7(2)
C12 C11 C10 117.8(3)
C12 C11 C16 121.4(3)
C10 C11 C16 120.8(2)
C13 C12 C11 121.2(3)
C12 C13 C14 120.2(3)
C13 C14 C15 121.4(3)
C14 C15 C10 117.4(3)
C14 C15 C17 121.6(3)
C10 C15 C17 120.9(2)
N2 C18 C23 111.46(19)
N2 C18 C19 108.32(19)
C23 C18 C19 111.5(2)
C20 C19 C18 111.4(2)
C21 C20 C19 110.8(2)
C20 C21 C22 110.2(2)
C23 C22 C21 112.6(2)
O5 C23 C22 112.63(19)
O5 C23 C18 105.16(19)
C22 C23 C18 110.2(2)
O5 C24 C25 108.47(16)
C26 C25 C30 118.4(2)
C26 C25 C24 120.71(19)
C30 C25 C24 120.89(19)
C25 C26 C27 121.1(2)
C28 C27 C26 120.1(2)
C27 C28 C29 120.1(2)
C28 C29 C30 120.1(3)
C25 C30 C29 120.2(2)
N3 C32 C33 124.2(2)
N3 C32 C31 120.4(2)
C33 C32 C31 115.3(2)
C34 C33 C32 128.9(2)
N4 C34 C33 126.7(2)
N4 C34 C35 119.3(2)
C33 C34 C35 114.1(2)
F5 C35 F4 106.4(2)
F5 C35 F6 107.2(2)
F4 C35 F6 105.7(2)
F5 C35 C34 113.8(2)
F4 C35 C34 112.2(2)
F6 C35 C34 110.9(2)
C41 C36 C37 122.0(2)
C41 C36 N3 119.3(2)
C37 C36 N3 118.6(2)
C36 C37 C38 117.4(3)
C36 C37 C42 120.3(2)
C38 C37 C42 122.2(3)
C39 C38 C37 121.7(3)
C38 C39 C40 120.4(3)
C39 C40 C41 121.9(3)
C36 C41 C40 116.5(3)
C36 C41 C43 121.6(3)
C40 C41 C43 121.9(3)
N4 C44 C49 109.9(2)
N4 C44 C45 110.9(2)
C49 C44 C45 111.1(2)
C46 C45 C44 110.5(2)
C47 C46 C45 111.4(3)
C46 C47 C48 110.6(3)
C47 C48 C49 111.4(3)
O6 C49 C44 108.0(2)
O6 C49 C48 108.8(2)
C44 C49 C48 111.8(3)
O6 C50 C51 104.5(3)
O6 C50' C51 106.9(3)
C52 C51 C56 118.5(3)
C52 C51 C50 105.6(4)
C56 C51 C50 134.8(3)
C52 C51 C50' 134.7(3)
C56 C51 C50' 104.8(3)
C50 C51 C50' 38.1(2)
C53 C52 C51 120.0(3)
C54 C53 C52 120.8(4)
C53 C54 C55 120.5(4)
C54 C55 C56 119.8(3)
C51 C56 C55 120.4(3)

loop_
_geom_bond_atom_site_label_1
_geom_bond_atom_site_label_2
_geom_bond_distance
Zn1 O1 1.9622(16)
Zn1 N2 1.967(2)
Zn1 O4 1.9835(16)
Zn1 N1 1.989(2)
Zn2 O3 1.9703(17)
Zn2 N4 1.981(2)
Zn2 N3 1.985(2)
Zn2 O2 1.9978(16)
F1 C9 1.340(3)
F2 C9 1.344(3)
F3 C9 1.338(3)
F4 C35 1.332(3)
F5 C35 1.322(3)
F6 C35 1.346(3)
O1 C1 1.261(3)
O2 C1 1.261(3)
O3 C3 1.270(3)
O4 C3 1.249(3)
O5 C24 1.422(2)
O5 C23 1.439(3)
O6 C50' 1.258(5)
O6 C49 1.437(3)
O6 C50 1.453(5)
N1 C6 1.327(3)
N1 C10 1.436(3)
N2 C8 1.327(3)
N2 C18 1.488(3)
N3 C32 1.310(3)
N3 C36 1.446(3)
N4 C34 1.324(3)
N4 C44 1.466(3)
C1 C2 1.511(3)
C3 C4 1.481(3)
C5 C6 1.513(4)
C6 C7 1.403(3)
C7 C8 1.401(3)
C8 C9 1.533(3)
C10 C15 1.387(4)
C10 C11 1.397(3)
C11 C12 1.395(4)
C11 C16 1.511(4)
C12 C13 1.363(5)
C13 C14 1.365(5)
C14 C15 1.401(4)
C15 C17 1.506(4)
C18 C23 1.528(4)
C18 C19 1.529(3)
C19 C20 1.521(3)
C20 C21 1.513(4)
C21 C22 1.519(4)
C22 C23 1.518(3)
C24 C25 1.502(3)
C25 C26 1.384(3)
C25 C30 1.380(3)
C26 C27 1.397(3)
C27 C28 1.351(4)
C28 C29 1.378(5)
C29 C30 1.403(4)
C31 C32 1.519(4)
C32 C33 1.416(4)
C33 C34 1.395(4)
C34 C35 1.534(3)
C36 C41 1.391(3)
C36 C37 1.400(3)
C37 C38 1.394(4)
C37 C42 1.482(4)
C38 C39 1.352(5)
C39 C40 1.346(6)
C40 C41 1.418(4)
C41 C43 1.497(4)
C44 C49 1.517(4)
C44 C45 1.537(4)
C45 C46 1.526(4)
C46 C47 1.503(5)
C47 C48 1.516(5)
C48 C49 1.529(4)
C50 C51 1.503(5)
C50' C51 1.638(6)
C51 C52 1.366(5)
C51 C56 1.358(4)
C52 C53 1.363(6)
C53 C54 1.327(6)
C54 C55 1.340(5)
C55 C56 1.374(4)
